data_2206000
loop_
_publ_author_name
'Gao, Shan'
'Gu, Chang-Sheng'
'Liu, Ji-Wei'
'Huo, Li-Hua'
'Zhao, Jing-Gui'

_publ_section_title
<i>catena</i>-Poly[[triaquacadmium(II)]-\m-4-carboxylatophenoxyacetato-\k^4^<i>O,O</i>':<i>O</i>'',<i>O</i>''']
_journal_issue 6
_journal_name_full 'Acta Crystallographica Section E'
_journal_page_first m1092
_journal_page_last m1094
_journal_paper_doi 10.1107/S1600536805012572
_journal_volume 61
_journal_year 2005
_chemical_formula_iupac '[Cd (C9 H6 O5) (H2 O)3]'
_chemical_formula_moiety 'C9 H12 Cd O8'
_chemical_formula_sum 'C9 H12 Cd O8'
_chemical_formula_weight 360.60
_chemical_name_systematic
;
catena-Poly[[triaquacadmium(II)]-\m-4-carboxylatophenoxyacetato-
\k^4^O,O':O'',O''']
;
_space_group_IT_number 14
_symmetry_cell_setting monoclinic
_symmetry_space_group_name_Hall '-P 2ybc'
_symmetry_space_group_name_H-M 'P 1 21/c 1'
_atom_sites_solution_hydrogens geom
_atom_sites_solution_primary direct
_atom_sites_solution_secondary difmap
_cell_angle_alpha 90.00
_cell_angle_beta 99.74(3)
_cell_angle_gamma 90.00
_cell_formula_units_Z 4
_cell_length_a 7.1306(14)
_cell_length_b 16.417(3)
_cell_length_c 10.200(2)
_cell_measurement_reflns_used 10102
_cell_measurement_temperature 295(3)
_cell_measurement_theta_max 27.48
_cell_measurement_theta_min 3.25
_cell_volume 1176.8(4)
_computing_cell_refinement RAPID-AUTO
_computing_data_collection 'RAPID-AUTO (Rigaku, 1998)'
_computing_data_reduction 'CrystalStructure (Rigaku/MSC, 2002)'
_computing_molecular_graphics 'ORTEPII (Johnson, 1976)'
_computing_publication_material SHELXL97
_computing_structure_refinement 'SHELXL97 (Sheldrick, 1997)'
_computing_structure_solution 'SHELXS97 (Sheldrick, 1997)'
_diffrn_ambient_temperature 295(3)
_diffrn_detector_area_resol_mean 10
_diffrn_measured_fraction_theta_full 0.994
_diffrn_measured_fraction_theta_max 0.994
_diffrn_measurement_device_type 'Rigaku R-AXIS RAPID'
_diffrn_measurement_method \w
_diffrn_radiation_monochromator graphite
_diffrn_radiation_source 'fine-focus sealed tube'
_diffrn_radiation_type MoK\a
_diffrn_radiation_wavelength 0.71073
_diffrn_reflns_av_R_equivalents 0.0431
_diffrn_reflns_av_sigmaI/netI 0.0257
_diffrn_reflns_limit_h_max 9
_diffrn_reflns_limit_h_min -8
_diffrn_reflns_limit_k_max 21
_diffrn_reflns_limit_k_min -21
_diffrn_reflns_limit_l_max 13
_diffrn_reflns_limit_l_min -12
_diffrn_reflns_number 10784
_diffrn_reflns_theta_full 27.48
_diffrn_reflns_theta_max 27.48
_diffrn_reflns_theta_min 3.15
_diffrn_standards_decay_% 0
_diffrn_standards_interval_count 0
_diffrn_standards_interval_time 0
_diffrn_standards_number 0
_exptl_absorpt_coefficient_mu 1.887
_exptl_absorpt_correction_T_max 0.714
_exptl_absorpt_correction_T_min 0.558
_exptl_absorpt_correction_type multi-scan
_exptl_absorpt_process_details '(ABSCOR; Higashi, 1995)'
_exptl_crystal_colour Colorless
_exptl_crystal_density_diffrn 2.035
_exptl_crystal_density_method 'not measured'
_exptl_crystal_description Prism
_exptl_crystal_F_000 712
_exptl_crystal_size_max 0.37
_exptl_crystal_size_mid 0.26
_exptl_crystal_size_min 0.18
_refine_diff_density_max 0.886
_refine_diff_density_min -0.503
_refine_ls_extinction_method none
_refine_ls_goodness_of_fit_ref 1.035
_refine_ls_hydrogen_treatment mixed
_refine_ls_matrix_type full
_refine_ls_number_parameters 181
_refine_ls_number_reflns 2681
_refine_ls_number_restraints 9
_refine_ls_restrained_S_all 1.034
_refine_ls_R_factor_all 0.0332
_refine_ls_R_factor_gt 0.0306
_refine_ls_shift/su_max 0.001
_refine_ls_shift/su_mean 0.000
_refine_ls_structure_factor_coef Fsqd
_refine_ls_weighting_details 'calc w = 1/[\s^2^(Fo^2^)+(0.0533P)^2^+0.8705P] where P = (Fo^2^+2Fc^2^)/3'
_refine_ls_weighting_scheme calc
_refine_ls_wR_factor_gt 0.0808
_refine_ls_wR_factor_ref 0.0825
_reflns_number_gt 2507
_reflns_number_total 2681
_reflns_threshold_expression I>2\s(I)
_cod_data_source_file lh6410.cif
_cod_data_source_block I
_cod_depositor_comments
;
The following automatic conversions were performed:
'_symmetry_cell_setting' value 'Monoclinic' changed to 'monoclinic'
according to '/home/saulius/struct/CIF-dictionaries/cif_core.dic'
dictionary named 'cif_core.dic' version 2.4.1 from
2010-06-29.

'_exptl_absorpt_correction_type' value 'Multi-scan' changed
to 'multi-scan' according to
'/home/saulius/struct/CIF-dictionaries/cif_core.dic' dictionary named
'cif_core.dic' version 2.4.1 from 2010-06-29.

Automatic conversion script
Id: cif_fix_enum 1527 2010-12-29 10:47:43Z saulius 

The following automatic conversions were performed:

'_symmetry_cell_setting' value 'Monoclinic' changed to 'monoclinic'
according to /home/saulius/struct/CIF-dictionaries/cif_core.dic
dictionary named 'cif_core.dic' version 2.4.1 from
2010-06-29.

'_exptl_absorpt_correction_type' value 'Multi-scan'
changed to 'multi-scan' according to
/home/saulius/struct/CIF-dictionaries/cif_core.dic dictionary named
'cif_core.dic' version 2.4.1 from 2010-06-29.

Automatic conversion script
Id: cif_fix_values 1715 2011-07-08 13:25:40Z adriana 
;
_cod_original_sg_symbol_H-M 'P 21/c'
_cod_database_code 2206000
_cod_database_fobs_code 2206000

loop_
_symmetry_equiv_pos_as_xyz
'x, y, z'
'-x, y+1/2, -z+1/2'
'-x, -y, -z'
'x, -y-1/2, z-1/2'

loop_
_atom_site_label
_atom_site_fract_x
_atom_site_fract_y
_atom_site_fract_z
_atom_site_U_iso_or_equiv
_atom_site_adp_type
_atom_site_calc_flag
_atom_site_refinement_flags
_atom_site_occupancy
_atom_site_type_symbol
Cd1 0.24867(3) 0.380597(11) 0.97233(2) 0.02960(10) Uani d . 1 Cd
O1 0.3474(3) 0.29464(15) 1.1568(2) 0.0437(5) Uani d . 1 O
O2 0.5660(3) 0.32190(13) 1.0360(2) 0.0400(5) Uani d . 1 O
O3 0.8118(3) 0.20947(12) 1.16797(19) 0.0334(4) Uani d . 1 O
O4 0.3781(3) 0.45291(13) 0.8092(2) 0.0388(5) Uani d . 1 O
O5 0.0734(3) 0.47207(14) 0.8061(2) 0.0425(5) Uani d . 1 O
O1W -0.0523(4) 0.36791(15) 1.0265(4) 0.0570(8) Uani d D 1 O
O2W 0.1687(3) 0.27052(14) 0.8401(2) 0.0406(5) Uani d D 1 O
O3W 0.2659(3) 0.49336(15) 1.1104(3) 0.0454(5) Uani d D 1 O
C1 0.5122(4) 0.28628(16) 1.1310(3) 0.0297(5) Uani d . 1 C
C2 0.6447(4) 0.23062(17) 1.2215(3) 0.0308(5) Uani d . 1 C
C3 0.7903(4) 0.15554(16) 1.0620(3) 0.0283(5) Uani d . 1 C
C4 0.9557(4) 0.14124(18) 1.0090(3) 0.0340(6) Uani d . 1 C
C5 0.6225(4) 0.11774(16) 1.0092(3) 0.0344(6) Uani d . 1 C
C6 0.2230(4) 0.48803(16) 0.7623(3) 0.0310(5) Uani d . 1 C
C7 0.2189(4) 0.54751(15) 0.6502(3) 0.0290(5) Uani d . 1 C
C8 0.0504(4) 0.58731(17) 0.5965(3) 0.0333(6) Uani d . 1 C
C9 0.3812(4) 0.56390(17) 0.5969(3) 0.0340(6) Uani d . 1 C
H2A 0.6828 0.2573 1.3068 0.037 Uiso calc R 1 H
H2B 0.5770 0.1812 1.2367 0.037 Uiso calc R 1 H
H4 1.0686 0.1676 1.0440 0.041 Uiso calc R 1 H
H5 0.5123 0.1280 1.0439 0.041 Uiso calc R 1 H
H8 -0.0594 0.5776 0.6319 0.040 Uiso calc R 1 H
H9 0.4949 0.5385 0.6326 0.041 Uiso calc R 1 H
H1W1 -0.118(4) 0.4108(11) 1.018(4) 0.051 Uiso d D 1 H
H2W2 0.236(3) 0.253(2) 0.786(3) 0.051 Uiso d D 1 H
H3W1 0.376(2) 0.511(2) 1.144(3) 0.051 Uiso d D 1 H
H3W2 0.192(4) 0.499(2) 1.167(3) 0.051 Uiso d D 1 H
H1W2 -0.113(4) 0.3295(12) 1.055(4) 0.051 Uiso d D 1 H
H2W1 0.0544(19) 0.277(2) 0.803(3) 0.051 Uiso d D 1 H

loop_
_atom_site_aniso_label
_atom_site_aniso_U_11
_atom_site_aniso_U_22
_atom_site_aniso_U_33
_atom_site_aniso_U_12
_atom_site_aniso_U_13
_atom_site_aniso_U_23
Cd1 0.02755(14) 0.03068(14) 0.03082(14) 0.00182(6) 0.00567(9) 0.00516(7)
O1 0.0311(10) 0.0599(14) 0.0418(12) 0.0115(10) 0.0106(9) 0.0158(10)
O2 0.0350(10) 0.0465(11) 0.0386(11) -0.0004(9) 0.0067(9) 0.0137(9)
O3 0.0283(9) 0.0400(10) 0.0305(9) 0.0041(8) 0.0014(8) -0.0092(8)
O4 0.0315(10) 0.0413(11) 0.0426(11) -0.0007(8) 0.0035(9) 0.0132(9)
O5 0.0389(11) 0.0493(12) 0.0432(12) 0.0064(9) 0.0187(10) 0.0146(10)
O1W 0.0354(12) 0.0438(13) 0.098(2) 0.0017(10) 0.0279(14) 0.0165(14)
O2W 0.0340(11) 0.0488(12) 0.0394(11) -0.0027(9) 0.0075(9) -0.0088(9)
O3W 0.0316(11) 0.0545(13) 0.0517(14) -0.0065(9) 0.0116(10) -0.0150(11)
C1 0.0309(13) 0.0294(12) 0.0278(12) 0.0000(10) 0.0022(10) -0.0004(10)
C2 0.0323(13) 0.0363(13) 0.0231(11) 0.0052(10) 0.0032(10) -0.0011(10)
C3 0.0313(12) 0.0271(12) 0.0258(11) 0.0032(10) 0.0027(10) -0.0007(10)
C4 0.0285(13) 0.0381(13) 0.0354(14) -0.0022(11) 0.0051(11) -0.0051(12)
C5 0.0271(14) 0.0398(15) 0.0379(15) -0.0027(10) 0.0098(12) -0.0067(11)
C6 0.0373(14) 0.0277(12) 0.0284(12) -0.0010(10) 0.0071(11) 0.0011(10)
C7 0.0310(12) 0.0262(12) 0.0297(12) -0.0001(10) 0.0051(11) -0.0013(10)
C8 0.0278(13) 0.0386(14) 0.0353(14) -0.0009(11) 0.0106(11) 0.0045(12)
C9 0.0298(13) 0.0359(13) 0.0362(14) 0.0058(11) 0.0057(11) 0.0095(11)

loop_
_atom_type_symbol
_atom_type_description
_atom_type_scat_dispersion_real
_atom_type_scat_dispersion_imag
_atom_type_scat_source
C C 0.0033 0.0016 'International Tables Vol C Tables 4.2.6.8 and 6.1.1.4'
H H 0.0000 0.0000 'International Tables Vol C Tables 4.2.6.8 and 6.1.1.4'
O O 0.0106 0.0060 'International Tables Vol C Tables 4.2.6.8 and 6.1.1.4'
Cd Cd -0.8075 1.2024 'International Tables Vol C Tables 4.2.6.8 and 6.1.1.4'

loop_
_geom_angle_atom_site_label_1
_geom_angle_atom_site_label_2
_geom_angle_atom_site_label_3
_geom_angle_site_symmetry_1
_geom_angle_site_symmetry_3
_geom_angle
_geom_angle_publ_flag
O1 Cd1 O2 . . 54.20(7) yes
O1 Cd1 O5 . . 165.49(7) yes
O2 Cd1 O5 . . 140.21(7) yes
O4 Cd1 O1 . . 139.84(7) yes
O4 Cd1 O2 . . 86.03(7) yes
O4 Cd1 O5 . . 54.26(7) yes
O1W Cd1 O1 . . 85.37(9) yes
O1W Cd1 O2 . . 139.05(9) yes
O1W Cd1 O4 . . 134.75(9) yes
O1W Cd1 O5 . . 80.50(9) yes
O1W Cd1 O3W . . 83.26(10) yes
O2W Cd1 O1 . . 90.50(9) yes
O2W Cd1 O2 . . 88.41(8) yes
O2W Cd1 O4 . . 94.05(8) yes
O2W Cd1 O5 . . 91.69(9) yes
O2W Cd1 O1W . . 85.43(10) yes
O2W Cd1 O3W . . 168.46(8) yes
O3W Cd1 O1 . . 90.87(9) yes
O3W Cd1 O2 . . 101.66(8) yes
O3W Cd1 O4 . . 92.28(9) yes
O3W Cd1 O5 . . 84.20(9) yes
Cd1 O1W H1W1 . . 115(2) no
Cd1 O1W H1W2 . . 134(2) no
Cd1 O2W H2W2 . . 124(2) no
Cd1 O2W H2W1 . . 108(2) no
Cd1 O3W H3W1 . . 118(2) no
Cd1 O3W H3W2 . . 122(2) no
O1 Cd1 C1 . . 27.18(8) no
O1 Cd1 C6 . . 166.62(8) no
O1 C1 Cd1 . . 59.28(15) no
O1 C1 C2 . . 116.7(2) no
O2 Cd1 C1 . . 27.03(7) no
O2 Cd1 C6 . . 113.30(8) no
O2 C1 Cd1 . . 63.04(15) no
O2 C1 O1 . . 122.3(3) no
O2 C1 C2 . . 121.1(2) no
O3 C2 C1 . . 112.8(2) no
O3 C2 H2A . . 109.0 no
O3 C2 H2B . . 109.0 no
O3 C3 C4 . . 114.8(2) no
O4 Cd1 C1 . . 112.96(8) no
O4 Cd1 C6 . . 27.27(8) no
O4 C6 Cd1 . . 58.42(14) no
O4 C6 C7 . . 119.2(2) no
O5 Cd1 C1 . . 167.22(8) no
O5 Cd1 C6 . . 27.01(8) no
O5 C6 Cd1 . . 62.43(15) no
O5 C6 O4 . . 120.8(2) no
O5 C6 C7 . . 120.0(3) no
O1W Cd1 C1 . . 112.26(9) no
O1W Cd1 C6 . . 107.51(10) no
O2W Cd1 C1 . . 88.82(8) no
O2W Cd1 C6 . . 94.04(8) no
O3W Cd1 C1 . . 97.58(9) no
O3W Cd1 C6 . . 87.19(9) no
C1 Cd1 C6 . . 140.23(8) no
C1 O1 Cd1 . . 93.54(17) no
C1 O2 Cd1 . . 89.93(17) no
C1 C2 H2A . . 109.0 no
C1 C2 H2B . . 109.0 no
C2 C1 Cd1 . . 175.53(19) no
C3 O3 C2 . . 117.5(2) no
C3 C4 H4 . . 120.4 no
C3 C5 C9 . 2_646 119.4(3) no
C3 C5 H5 . . 120.3 no
C4 C8 C7 2_656 . 121.0(3) no
C4 C8 H8 2_656 . 119.5 no
C5 C3 O3 . . 124.7(2) no
C5 C3 C4 . . 120.5(3) no
C5 C9 H9 2_656 . 119.3 no
C6 O4 Cd1 . . 94.31(16) no
C6 O5 Cd1 . . 90.56(17) no
C7 C6 Cd1 . . 177.2(2) no
C7 C8 H8 . . 119.5 no
C7 C9 C5 . 2_656 121.4(3) no
C7 C9 H9 . . 119.3 no
C8 C4 C3 2_646 . 119.3(3) no
C8 C4 H4 2_646 . 120.4 no
C8 C7 C6 . . 120.6(2) no
C9 C5 H5 2_646 . 120.3 no
C9 C7 C6 . . 121.1(2) no
C9 C7 C8 . . 118.4(2) no
H1W1 O1W H1W2 . . 110.4(17) no
H2W2 O2W H2W1 . . 110.9(17) no
H3W1 O3W H3W2 . . 108.8(16) no
H2A C2 H2B . . 107.8 no

loop_
_geom_bond_atom_site_label_1
_geom_bond_atom_site_label_2
_geom_bond_site_symmetry_2
_geom_bond_distance
_geom_bond_publ_flag
Cd1 O1 . 2.362(2) yes
Cd1 O2 . 2.444(2) yes
Cd1 O4 . 2.356(2) yes
Cd1 O5 . 2.444(2) yes
Cd1 O1W . 2.314(2) yes
Cd1 O2W . 2.269(2) yes
Cd1 O3W . 2.317(2) yes
O1 C1 . 1.255(3) yes
O2 C1 . 1.246(3) yes
O4 C6 . 1.267(4) yes
O5 C6 . 1.252(4) yes
Cd1 C1 . 2.742(3) no
Cd1 C6 . 2.757(3) no
O3 C2 . 1.435(3) no
O3 C3 . 1.385(3) no
O1W H1W1 . 0.84(3) no
O1W H1W2 . 0.84(3) no
O2W H2W2 . 0.84(3) no
O2W H2W1 . 0.84(3) no
O3W H3W1 . 0.85(3) no
O3W H3W2 . 0.85(3) no
C1 C2 . 1.512(4) no
C2 H2A . 0.9700 no
C2 H2B . 0.9700 no
C3 C4 . 1.399(4) no
C3 C5 . 1.374(4) no
C4 C8 2_646 1.388(4) no
C4 H4 . 0.9300 no
C5 C9 2_646 1.394(4) no
C5 H5 . 0.9300 no
C6 C7 . 1.500(4) no
C7 C8 . 1.396(4) no
C7 C9 . 1.385(4) no
C8 C4 2_656 1.388(4) no
C8 H8 . 0.9300 no
C9 C5 2_656 1.394(4) no
C9 H9 . 0.9300 no

loop_
_geom_hbond_atom_site_label_D
_geom_hbond_atom_site_label_H
_geom_hbond_atom_site_label_A
_geom_hbond_site_symmetry_A
_geom_hbond_distance_DH
_geom_hbond_distance_HA
_geom_hbond_distance_DA
_geom_hbond_angle_DHA
_geom_hbond_publ_flag
O1W H1W1 O5 3_567 0.84(3) 2.61(3) 3.151(4) 123(3) yes
O1W H1W1 O3W 3_567 0.84(3) 2.20(2) 2.956(4) 149(4) yes
O1W H1W2 O2 1_455 0.84(3) 2.27(3) 2.842(3) 126(3) yes
O1W H1W2 O3 1_455 0.84(3) 2.39(3) 3.203(3) 162(3) yes
O2W H2W1 O3 4_465 0.84(3) 2.03(3) 2.856(3) 165(3) yes
O2W H2W2 O1 4_565 0.84(3) 1.83(3) 2.659(3) 171(3) yes
O3W H3W1 O4 3_667 0.85(3) 1.84(3) 2.682(3) 171(3) yes
O3W H3W2 O5 3_567 0.85(3) 2.01(2) 2.756(3) 146(3) yes

loop_
_geom_torsion_atom_site_label_1
_geom_torsion_atom_site_label_2
_geom_torsion_atom_site_label_3
_geom_torsion_atom_site_label_4
_geom_torsion_site_symmetry_4
_geom_torsion
_geom_torsion_publ_flag
Cd1 O1 C1 O2 . 2.3(3) no
Cd1 O1 C1 C2 . -177.8(2) no
Cd1 O2 C1 O1 . -2.3(3) no
Cd1 O2 C1 C2 . 177.9(2) no
Cd1 O4 C6 O5 . -3.3(3) no
Cd1 O4 C6 C7 . 178.4(2) no
Cd1 O5 C6 O4 . 3.2(3) no
Cd1 O5 C6 C7 . -178.6(2) no
O1 Cd1 O2 C1 . 1.25(16) no
O1 Cd1 O4 C6 . -173.44(16) no
O1 Cd1 O5 C6 . 165.9(3) no
O1 Cd1 C6 O4 . 18.6(4) no
O1 Cd1 C6 O5 . -164.7(3) no
O1 Cd1 C1 O2 . -177.8(3) no
O1 C1 C2 O3 . 166.2(2) no
O2 Cd1 O1 C1 . -1.25(16) no
O2 Cd1 O4 C6 . 179.09(18) no
O2 Cd1 O5 C6 . -6.1(2) no
O2 Cd1 C1 O1 . 177.8(3) no
O2 Cd1 C6 O4 . -0.98(19) no
O2 Cd1 C6 O5 . 175.78(17) no
O2 C1 C2 O3 . -14.0(4) no
O3 C3 C4 C8 2_646 179.2(3) no
O3 C3 C5 C9 2_646 -179.4(3) no
O4 Cd1 O1 C1 . -10.4(2) no
O4 Cd1 O2 C1 . 175.32(17) no
O4 Cd1 O5 C6 . -1.83(16) no
O4 Cd1 C1 O1 . 172.71(17) no
O4 Cd1 C1 O2 . -5.07(19) no
O4 Cd1 C6 O5 . 176.8(3) no
O4 C6 C7 C8 . -179.9(3) no
O4 C6 C7 C9 . 0.6(4) no
O5 Cd1 O1 C1 . -174.9(3) no
O5 Cd1 O2 C1 . 178.77(15) no
O5 Cd1 O4 C6 . 1.81(16) no
O5 Cd1 C1 O1 . 174.2(3) no
O5 Cd1 C1 O2 . -3.6(4) no
O5 Cd1 C6 O4 . -176.8(3) no
O5 C6 C7 C8 . 1.9(4) no
O5 C6 C7 C9 . -177.7(3) no
O1W Cd1 O1 C1 . 171.81(19) no
O1W Cd1 O2 C1 . -9.3(2) no
O1W Cd1 O4 C6 . 3.4(2) no
O1W Cd1 O5 C6 . 179.31(19) no
O1W Cd1 C1 O1 . -8.8(2) no
O1W Cd1 C1 O2 . 173.40(17) no
O1W Cd1 C6 O4 . -177.47(17) no
O1W Cd1 C6 O5 . -0.7(2) no
O2W Cd1 O1 C1 . 86.44(18) no
O2W Cd1 O2 C1 . -90.51(17) no
O2W Cd1 O4 C6 . 90.97(18) no
O2W Cd1 O5 C6 . -95.60(18) no
O2W Cd1 C1 O1 . -93.40(18) no
O2W Cd1 C1 O2 . 88.83(17) no
O2W Cd1 C6 O4 . -91.00(18) no
O2W Cd1 C6 O5 . 85.77(18) no
O3W Cd1 O1 C1 . -105.03(18) no
O3W Cd1 O2 C1 . 83.80(18) no
O3W Cd1 O4 C6 . -79.37(18) no
O3W Cd1 O5 C6 . 95.21(18) no
O3W Cd1 C1 O1 . 76.96(19) no
O3W Cd1 C1 O2 . -100.81(17) no
O3W Cd1 C6 O4 . 100.50(18) no
O3W Cd1 C6 O5 . -82.73(18) no
C1 Cd1 O4 C6 . -178.60(16) no
C1 Cd1 O5 C6 . -3.5(5) no
C1 Cd1 C6 O4 . 2.0(2) no
C1 Cd1 C6 O5 . 178.78(16) no
C2 O3 C3 C4 . 176.2(2) no
C2 O3 C3 C5 . -3.5(4) no
C3 O3 C2 C1 . -72.6(3) no
C4 C3 C5 C9 2_646 0.9(4) no
C5 C3 C4 C8 2_646 -1.0(4) no
C6 Cd1 O1 C1 . -23.5(5) no
C6 Cd1 O2 C1 . 175.77(16) no
C6 Cd1 C1 O1 . 171.70(17) no
C6 Cd1 C1 O2 . -6.1(2) no
C6 C7 C8 C4 2_656 -178.7(3) no
C6 C7 C9 C5 2_656 178.6(3) no
C8 C7 C9 C5 2_656 -1.0(4) no
C9 C7 C8 C4 2_656 0.9(4) no
